data_2222087
loop_
_publ_author_name
'Chen, Shifeng'
'Zhang, Chen'
'Qi, Jian-feng'

_publ_section_title
;Diisopropyl
 3-[(<i>E</i>)-2-(3,4-dimethoxyphenyl)ethenyl]-5-oxocyclohex-3-ene-1,1-dicarboxylate
;
_journal_coeditor_code KP2217
_journal_issue 6
_journal_name_full 'Acta Crystallographica Section E'
_journal_page_first o1183
_journal_paper_doi 10.1107/S160053680901544X
_journal_volume 65
_journal_year 2009
_chemical_formula_iupac 'C24 H30 O7'
_chemical_formula_moiety 'C24 H30 O7'
_chemical_formula_sum 'C24 H30 O7'
_chemical_formula_weight 430.50
_chemical_name_systematic
;Diisopropyl
 3-[(<i>E</i>)-2-(3,4-dimethoxyphenyl)ethenyl]-5-oxocyclohex-3-ene-
1,1-dicarboxylate
;
_space_group_IT_number 14
_symmetry_cell_setting monoclinic
_symmetry_space_group_name_Hall '-P 2yn'
_symmetry_space_group_name_H-M 'P 1 21/n 1'
_cell_angle_alpha 90.0000
_cell_angle_beta 104.2488(14)
_cell_angle_gamma 90.0000
_cell_formula_units_Z 4
_cell_length_a 8.9228(6)
_cell_length_b 13.3886(7)
_cell_length_c 20.2009(11)
_cell_measurement_reflns_used 11134
_cell_measurement_temperature 296.0(10)
_cell_measurement_theta_max 27.4
_cell_measurement_theta_min 3.0
_cell_volume 2339.0(2)
_computing_cell_refinement 'PROCESS-AUTO (Rigaku, 1998)'
_computing_data_collection 'PROCESS-AUTO (Rigaku, 1998)'
_computing_data_reduction 'CrystalStructure (Rigaku/MSC, 2004)'
_computing_molecular_graphics 'ORTEP-3 for Windows (Farrugia, 1997)'
_computing_publication_material 'CrystalStructure (Rigaku/MSC, 2004)'
_computing_structure_refinement 'SHELXL97 (Sheldrick, 2008)'
_computing_structure_solution 'SHELXS97 (Sheldrick, 2008)'
_diffrn_detector_area_resol_mean 10.00
_diffrn_measured_fraction_theta_full 0.998
_diffrn_measured_fraction_theta_max 0.998
_diffrn_measurement_device_type 'Rigaku R-AXIS RAPID'
_diffrn_measurement_method \w
_diffrn_radiation_type 'Mo K\a'
_diffrn_radiation_wavelength 0.71075
_diffrn_reflns_av_R_equivalents 0.050
_diffrn_reflns_limit_h_max 11
_diffrn_reflns_limit_h_min -11
_diffrn_reflns_limit_k_max 16
_diffrn_reflns_limit_k_min -17
_diffrn_reflns_limit_l_max 26
_diffrn_reflns_limit_l_min -26
_diffrn_reflns_number 22350
_diffrn_reflns_theta_full 27.44
_diffrn_reflns_theta_max 27.44
_exptl_absorpt_coefficient_mu 0.089
_exptl_absorpt_correction_T_max 0.995
_exptl_absorpt_correction_T_min 0.952
_exptl_absorpt_correction_type multi-scan
_exptl_absorpt_process_details '(ABSCOR; Higashi, 1995)'
_exptl_crystal_colour yellow
_exptl_crystal_density_diffrn 1.222
_exptl_crystal_density_method 'not measured'
_exptl_crystal_description platelet
_exptl_crystal_F_000 920.00
_exptl_crystal_size_max 0.38
_exptl_crystal_size_mid 0.30
_exptl_crystal_size_min 0.06
_refine_diff_density_max 0.40
_refine_diff_density_min -0.32
_refine_ls_extinction_coef 0.0087(8)
_refine_ls_extinction_method 'SHELXL97 (Sheldrick, 2008)'
_refine_ls_goodness_of_fit_ref 1.000
_refine_ls_hydrogen_treatment constr
_refine_ls_number_parameters 282
_refine_ls_number_reflns 5332
_refine_ls_R_factor_gt 0.0615
_refine_ls_shift/su_max 0.0000
_refine_ls_structure_factor_coef Fsqd
_refine_ls_weighting_details 'w = 1/[\s^2^(Fo^2^)+(0.0371P)^2^+2P] where P=(Fo^2^+2Fc^2^)/3'
_refine_ls_weighting_scheme calc
_refine_ls_wR_factor_ref 0.1687
_reflns_number_gt 2404
_reflns_number_total 5332
_reflns_threshold_expression F^2^>2\s(F^2^)
_cod_data_source_file kp2217.cif
_cod_data_source_block I
_cod_original_sg_symbol_H-M 'P 21/n'
_cod_database_code 2222087
_cod_database_fobs_code 2222087

loop_
_symmetry_equiv_pos_site_id
_symmetry_equiv_pos_as_xyz
1 +X,+Y,+Z
2 1/2-X,1/2+Y,1/2-Z
3 -X,-Y,-Z
4 1/2+X,1/2-Y,1/2+Z

loop_
_atom_site_type_symbol
_atom_site_label
_atom_site_fract_x
_atom_site_fract_y
_atom_site_fract_z
_atom_site_U_iso_or_equiv
_atom_site_adp_type
_atom_site_calc_flag
_atom_site_refinement_flags
_atom_site_occupancy
_atom_site_disorder_assembly
_atom_site_disorder_group
O O1 -0.0208(2) 0.25454(16) 0.26220(12) 0.0861(7) Uani d . 1.00 . .
O O2 1.1752(2) 0.54715(16) 0.43247(12) 0.0769(6) Uani d . 1.00 . .
O O3 1.0310(2) 0.70068(13) 0.37276(12) 0.0775(6) Uani d . 1.00 . .
O O4 0.1738(3) 0.4751(2) 0.10365(13) 0.1100(10) Uani d . 1.00 . .
O O5 -0.0202(2) 0.37309(14) 0.10638(11) 0.0750(6) Uani d . 1.00 . .
O O6 -0.0166(2) 0.67279(16) 0.18181(13) 0.0957(8) Uani d . 1.00 . .
O O7 -0.1964(2) 0.56180(14) 0.13391(13) 0.0922(8) Uani d . 1.00 . .
C C1 0.0411(2) 0.49558(19) 0.19360(14) 0.0544(7) Uani d . 1.00 . .
C C2 -0.0489(3) 0.4253(2) 0.22908(14) 0.0599(7) Uani d . 1.00 . .
C C3 0.0432(3) 0.3344(2) 0.25655(16) 0.0622(7) Uani d . 1.00 . .
C C4 0.2096(3) 0.3458(2) 0.27832(16) 0.0652(8) Uani d . 1.00 . .
C C5 0.2829(3) 0.4331(2) 0.27522(14) 0.0558(7) Uani d . 1.00 . .
C C6 0.1953(2) 0.5246(2) 0.24290(14) 0.0586(7) Uani d . 1.00 . .
C C7 0.4482(3) 0.4387(2) 0.30523(14) 0.0597(7) Uani d . 1.00 . .
C C8 0.5383(2) 0.5190(2) 0.31062(13) 0.0544(7) Uani d . 1.00 . .
C C9 0.7036(2) 0.5223(2) 0.34373(13) 0.0519(6) Uani d . 1.00 . .
C C10 0.7840(3) 0.4414(2) 0.37748(14) 0.0618(7) Uani d . 1.00 . .
C C11 0.9407(3) 0.4469(2) 0.40793(16) 0.0639(8) Uani d . 1.00 . .
C C12 1.0205(2) 0.5343(2) 0.40526(14) 0.0579(7) Uani d . 1.00 . .
C C13 0.9414(3) 0.6176(2) 0.37214(14) 0.0559(7) Uani d . 1.00 . .
C C14 0.7853(2) 0.6114(2) 0.34175(13) 0.0548(7) Uani d . 1.00 . .
C C15 1.2624(3) 0.4625(2) 0.46223(19) 0.0837(10) Uani d . 1.00 . .
C C16 0.9583(3) 0.7883(2) 0.3402(2) 0.0840(10) Uani d . 1.00 . .
C C17 0.0745(3) 0.4477(2) 0.12976(16) 0.0606(7) Uani d . 1.00 . .
C C18 -0.0112(4) 0.3231(2) 0.04279(18) 0.0806(10) Uani d . 1.00 . .
C C19 0.0580(4) 0.2226(2) 0.0621(2) 0.1038(13) Uani d . 1.00 . .
C C20 -0.1745(5) 0.3175(3) -0.0010(2) 0.1269(17) Uani d . 1.00 . .
C C21 -0.0570(3) 0.5888(2) 0.16937(16) 0.0640(8) Uani d . 1.00 . .
C C22 -0.3203(3) 0.6375(2) 0.1150(2) 0.0826(10) Uani d . 1.00 . .
C C23 -0.4640(4) 0.5853(3) 0.1200(2) 0.1157(14) Uani d . 1.00 . .
C C24 -0.3221(5) 0.6699(3) 0.0460(2) 0.1302(17) Uani d . 1.00 . .
H H4 0.2689 0.2901 0.2953 0.078 Uiso c R 1.00 . .
H H7 0.4966 0.3794 0.3226 0.072 Uiso c R 1.00 . .
H H8 0.4922 0.5781 0.2917 0.065 Uiso c R 1.00 . .
H H10 0.7316 0.3819 0.3798 0.074 Uiso c R 1.00 . .
H H11 0.9923 0.3915 0.4303 0.077 Uiso c R 1.00 . .
H H14 0.7334 0.6670 0.3197 0.066 Uiso c R 1.00 . .
H H18 0.0539 0.3618 0.0195 0.097 Uiso c R 1.00 . .
H H22 -0.2992 0.6941 0.1467 0.099 Uiso c R 1.00 . .
H H61 0.2579 0.5607 0.2179 0.070 Uiso c R 1.00 . .
H H62 0.1747 0.5671 0.2785 0.070 Uiso c R 1.00 . .
H H151 1.2164 0.4340 0.4961 0.100 Uiso c R 1.00 . .
H H152 1.3666 0.4826 0.4832 0.100 Uiso c R 1.00 . .
H H153 1.2632 0.4138 0.4274 0.100 Uiso c R 1.00 . .
H H161 0.9225 0.7765 0.2920 0.101 Uiso c R 1.00 . .
H H162 1.0312 0.8424 0.3480 0.101 Uiso c R 1.00 . .
H H163 0.8722 0.8052 0.3587 0.101 Uiso c R 1.00 . .
H H191 0.1621 0.2302 0.0891 0.125 Uiso c R 1.00 . .
H H192 -0.0021 0.1875 0.0880 0.125 Uiso c R 1.00 . .
H H193 0.0585 0.1854 0.0215 0.125 Uiso c R 1.00 . .
H H201 -0.2119 0.3837 -0.0138 0.152 Uiso c R 1.00 . .
H H202 -0.2395 0.2861 0.0243 0.152 Uiso c R 1.00 . .
H H203 -0.1760 0.2792 -0.0413 0.152 Uiso c R 1.00 . .
H H221 -0.1428 0.4046 0.1965 0.072 Uiso c R 1.00 . .
H H222 -0.0754 0.4606 0.2666 0.072 Uiso c R 1.00 . .
H H231 -0.5474 0.6325 0.1133 0.139 Uiso c R 1.00 . .
H H232 -0.4487 0.5553 0.1643 0.139 Uiso c R 1.00 . .
H H233 -0.4888 0.5345 0.0855 0.139 Uiso c R 1.00 . .
H H241 -0.3863 0.7280 0.0348 0.156 Uiso c R 1.00 . .
H H242 -0.3624 0.6172 0.0144 0.156 Uiso c R 1.00 . .
H H243 -0.2187 0.6857 0.0434 0.156 Uiso c R 1.00 . .

loop_
_atom_site_aniso_label
_atom_site_aniso_U_11
_atom_site_aniso_U_22
_atom_site_aniso_U_33
_atom_site_aniso_U_12
_atom_site_aniso_U_13
_atom_site_aniso_U_23
O1 0.0713(15) 0.0646(13) 0.1168(19) -0.0242(11) 0.0124(13) 0.0059(13)
O2 0.0417(11) 0.0712(13) 0.1039(16) -0.0005(10) -0.0083(10) 0.0168(12)
O3 0.0498(11) 0.0530(11) 0.1163(18) -0.0075(9) -0.0049(11) 0.0131(11)
O4 0.104(2) 0.131(2) 0.113(2) -0.0563(18) 0.0592(17) -0.0351(17)
O5 0.0790(15) 0.0680(13) 0.0850(15) -0.0222(11) 0.0339(12) -0.0240(11)
O6 0.0630(14) 0.0491(12) 0.154(2) -0.0057(10) -0.0133(14) -0.0040(13)
O7 0.0500(12) 0.0593(12) 0.142(2) 0.0089(10) -0.0239(13) -0.0159(13)
C1 0.0424(14) 0.0469(14) 0.0709(18) -0.0037(12) 0.0080(13) -0.0053(13)
C2 0.0481(16) 0.0607(17) 0.0698(18) -0.0081(13) 0.0123(14) -0.0103(15)
C3 0.0539(17) 0.0587(17) 0.0725(19) -0.0127(14) 0.0128(14) -0.0055(15)
C4 0.0499(17) 0.0549(16) 0.085(2) -0.0041(13) 0.0064(15) 0.0004(15)
C5 0.0458(15) 0.0519(15) 0.0669(17) -0.0029(12) 0.0081(13) -0.0029(13)
C6 0.0438(15) 0.0527(15) 0.0743(19) -0.0078(12) 0.0048(13) -0.0062(14)
C7 0.0432(15) 0.0552(16) 0.0760(19) -0.0012(13) 0.0057(13) 0.0001(14)
C8 0.0432(14) 0.0535(15) 0.0640(17) 0.0005(12) 0.0081(12) -0.0030(13)
C9 0.0394(14) 0.0523(15) 0.0611(16) 0.0004(12) 0.0067(12) 0.0000(13)
C10 0.0475(16) 0.0554(16) 0.079(2) -0.0050(13) 0.0078(14) 0.0078(15)
C11 0.0479(16) 0.0578(17) 0.079(2) 0.0044(14) 0.0020(14) 0.0129(15)
C12 0.0363(14) 0.0605(17) 0.0701(18) 0.0011(12) 0.0004(12) 0.0070(14)
C13 0.0439(15) 0.0491(15) 0.0701(18) -0.0023(12) 0.0053(13) 0.0025(13)
C14 0.0415(15) 0.0488(15) 0.0687(18) 0.0033(11) 0.0034(13) 0.0021(13)
C15 0.0513(18) 0.083(2) 0.103(2) 0.0133(17) -0.0069(17) 0.016(2)
C16 0.072(2) 0.0537(18) 0.117(2) -0.0051(16) 0.006(2) 0.0135(18)
C17 0.0520(17) 0.0572(17) 0.0704(19) -0.0043(14) 0.0109(14) -0.0038(15)
C18 0.099(2) 0.068(2) 0.086(2) -0.0129(19) 0.044(2) -0.0218(18)
C19 0.093(2) 0.094(2) 0.121(3) 0.021(2) 0.020(2) -0.022(2)
C20 0.137(4) 0.120(3) 0.098(3) 0.025(3) -0.021(2) -0.023(2)
C21 0.0441(16) 0.0577(17) 0.085(2) -0.0044(13) 0.0054(15) -0.0073(16)
C22 0.056(2) 0.068(2) 0.109(2) 0.0014(16) -0.0084(18) -0.0013(19)
C23 0.074(2) 0.146(4) 0.125(3) 0.008(2) 0.019(2) 0.003(3)
C24 0.134(4) 0.135(4) 0.142(4) 0.045(3) 0.072(3) 0.031(3)

loop_
_atom_type_symbol
_atom_type_description
_atom_type_scat_dispersion_real
_atom_type_scat_dispersion_imag
_atom_type_scat_source
C C 0.003 0.002
;
International Tables for Crystallography
(1992, Vol. C, Tables 4.2.6.8 and 6.1.1.4)
;
H H 0.000 0.000
;
International Tables for Crystallography
(1992, Vol. C, Table 6.1.1.4)
;
O O 0.011 0.006
;
International Tables for Crystallography
(1992, Vol. C, Tables 4.2.6.8 and 6.1.1.4)
;

loop_
_geom_angle_atom_site_label_1
_geom_angle_atom_site_label_2
_geom_angle_atom_site_label_3
_geom_angle_site_symmetry_1
_geom_angle_site_symmetry_2
_geom_angle_site_symmetry_3
_geom_angle
_geom_angle_publ_flag
C12 O2 C15 . . . 117.6(2) ?
C13 O3 C16 . . . 117.9(2) ?
C17 O5 C18 . . . 119.4(2) ?
C21 O7 C22 . . . 119.7(2) ?
C2 C1 C6 . . . 110.0(2) ?
C2 C1 C17 . . . 111.8(2) ?
C2 C1 C21 . . . 109.0(2) ?
C6 C1 C17 . . . 108.8(2) ?
C6 C1 C21 . . . 110.6(2) ?
C17 C1 C21 . . . 106.6(2) ?
C1 C2 C3 . . . 111.8(2) ?
O1 C3 C2 . . . 121.0(2) ?
O1 C3 C4 . . . 121.9(2) ?
C2 C3 C4 . . . 117.0(2) ?
C3 C4 C5 . . . 123.4(2) ?
C4 C5 C6 . . . 121.1(2) ?
C4 C5 C7 . . . 118.7(2) ?
C6 C5 C7 . . . 120.2(2) ?
C1 C6 C5 . . . 111.1(2) ?
C5 C7 C8 . . . 127.3(2) ?
C7 C8 C9 . . . 125.6(2) ?
C8 C9 C10 . . . 123.0(2) ?
C8 C9 C14 . . . 119.0(2) ?
C10 C9 C14 . . . 118.0(2) ?
C9 C10 C11 . . . 121.4(2) ?
C10 C11 C12 . . . 120.2(2) ?
O2 C12 C11 . . . 124.9(2) ?
O2 C12 C13 . . . 115.7(2) ?
C11 C12 C13 . . . 119.4(2) ?
O3 C13 C12 . . . 114.8(2) ?
O3 C13 C14 . . . 125.2(2) ?
C12 C13 C14 . . . 120.0(2) ?
C9 C14 C13 . . . 120.9(2) ?
O4 C17 O5 . . . 123.6(3) ?
O4 C17 C1 . . . 124.1(2) ?
O5 C17 C1 . . . 112.2(2) ?
O5 C18 C19 . . . 106.9(2) ?
O5 C18 C20 . . . 106.4(3) ?
C19 C18 C20 . . . 112.7(3) ?
O6 C21 O7 . . . 124.7(2) ?
O6 C21 C1 . . . 125.6(2) ?
O7 C21 C1 . . . 109.7(2) ?
O7 C22 C23 . . . 105.2(2) ?
O7 C22 C24 . . . 106.4(3) ?
C23 C22 C24 . . . 113.5(3) ?
C1 C2 H221 . . . 108.9 ?
C1 C2 H222 . . . 108.9 ?
C3 C2 H221 . . . 108.9 ?
C3 C2 H222 . . . 108.9 ?
H221 C2 H222 . . . 109.5 ?
C3 C4 H4 . . . 118.3 ?
C5 C4 H4 . . . 118.3 ?
C1 C6 H61 . . . 109.1 ?
C1 C6 H62 . . . 109.1 ?
C5 C6 H61 . . . 109.1 ?
C5 C6 H62 . . . 109.1 ?
H61 C6 H62 . . . 109.5 ?
C5 C7 H7 . . . 116.3 ?
C8 C7 H7 . . . 116.3 ?
C7 C8 H8 . . . 117.2 ?
C9 C8 H8 . . . 117.2 ?
C9 C10 H10 . . . 119.3 ?
C11 C10 H10 . . . 119.3 ?
C10 C11 H11 . . . 119.9 ?
C12 C11 H11 . . . 119.9 ?
C9 C14 H14 . . . 119.6 ?
C13 C14 H14 . . . 119.6 ?
O2 C15 H151 . . . 109.5 ?
O2 C15 H152 . . . 109.5 ?
O2 C15 H153 . . . 109.5 ?
H151 C15 H152 . . . 109.5 ?
H151 C15 H153 . . . 109.5 ?
H152 C15 H153 . . . 109.5 ?
O3 C16 H161 . . . 109.5 ?
O3 C16 H162 . . . 109.5 ?
O3 C16 H163 . . . 109.5 ?
H161 C16 H162 . . . 109.5 ?
H161 C16 H163 . . . 109.5 ?
H162 C16 H163 . . . 109.5 ?
O5 C18 H18 . . . 110.2 ?
C19 C18 H18 . . . 110.2 ?
C20 C18 H18 . . . 110.2 ?
C18 C19 H191 . . . 109.5 ?
C18 C19 H192 . . . 109.5 ?
C18 C19 H193 . . . 109.5 ?
H191 C19 H192 . . . 109.5 ?
H191 C19 H193 . . . 109.5 ?
H192 C19 H193 . . . 109.5 ?
C18 C20 H201 . . . 109.5 ?
C18 C20 H202 . . . 109.5 ?
C18 C20 H203 . . . 109.5 ?
H201 C20 H202 . . . 109.5 ?
H201 C20 H203 . . . 109.5 ?
H202 C20 H203 . . . 109.5 ?
O7 C22 H22 . . . 110.5 ?
C23 C22 H22 . . . 110.5 ?
C24 C22 H22 . . . 110.5 ?
C22 C23 H231 . . . 109.5 ?
C22 C23 H232 . . . 109.5 ?
C22 C23 H233 . . . 109.5 ?
H231 C23 H232 . . . 109.5 ?
H231 C23 H233 . . . 109.5 ?
H232 C23 H233 . . . 109.5 ?
C22 C24 H241 . . . 109.5 ?
C22 C24 H242 . . . 109.5 ?
C22 C24 H243 . . . 109.5 ?
H241 C24 H242 . . . 109.5 ?
H241 C24 H243 . . . 109.5 ?
H242 C24 H243 . . . 109.5 ?

loop_
_geom_bond_atom_site_label_1
_geom_bond_atom_site_label_2
_geom_bond_site_symmetry_1
_geom_bond_site_symmetry_2
_geom_bond_distance
_geom_bond_publ_flag
O1 C3 . . 1.231(3) ?
O2 C12 . . 1.366(3) ?
O2 C15 . . 1.421(3) ?
O3 C13 . . 1.368(3) ?
O3 C16 . . 1.421(3) ?
O4 C17 . . 1.195(4) ?
O5 C17 . . 1.318(3) ?
O5 C18 . . 1.468(4) ?
O6 C21 . . 1.189(3) ?
O7 C21 . . 1.323(3) ?
O7 C22 . . 1.479(3) ?
C1 C2 . . 1.526(4) ?
C1 C6 . . 1.536(3) ?
C1 C17 . . 1.534(4) ?
C1 C21 . . 1.534(3) ?
C2 C3 . . 1.497(3) ?
C3 C4 . . 1.449(4) ?
C4 C5 . . 1.348(4) ?
C5 C6 . . 1.512(3) ?
C5 C7 . . 1.452(3) ?
C7 C8 . . 1.331(3) ?
C8 C9 . . 1.462(3) ?
C9 C10 . . 1.383(3) ?
C9 C14 . . 1.404(3) ?
C10 C11 . . 1.384(3) ?
C11 C12 . . 1.377(4) ?
C12 C13 . . 1.399(3) ?
C13 C14 . . 1.379(3) ?
C18 C19 . . 1.492(5) ?
C18 C20 . . 1.509(5) ?
C22 C23 . . 1.485(5) ?
C22 C24 . . 1.456(6) ?
C2 H221 . . 0.970 ?
C2 H222 . . 0.970 ?
C4 H4 . . 0.930 ?
C6 H61 . . 0.970 ?
C6 H62 . . 0.970 ?
C7 H7 . . 0.930 ?
C8 H8 . . 0.930 ?
C10 H10 . . 0.930 ?
C11 H11 . . 0.930 ?
C14 H14 . . 0.930 ?
C15 H151 . . 0.960 ?
C15 H152 . . 0.960 ?
C15 H153 . . 0.960 ?
C16 H161 . . 0.960 ?
C16 H162 . . 0.960 ?
C16 H163 . . 0.960 ?
C18 H18 . . 0.980 ?
C19 H191 . . 0.960 ?
C19 H192 . . 0.960 ?
C19 H193 . . 0.960 ?
C20 H201 . . 0.960 ?
C20 H202 . . 0.960 ?
C20 H203 . . 0.960 ?
C22 H22 . . 0.980 ?
C23 H231 . . 0.960 ?
C23 H232 . . 0.960 ?
C23 H233 . . 0.960 ?
C24 H241 . . 0.960 ?
C24 H242 . . 0.960 ?
C24 H243 . . 0.960 ?

loop_
_geom_torsion_atom_site_label_1
_geom_torsion_atom_site_label_2
_geom_torsion_atom_site_label_3
_geom_torsion_atom_site_label_4
_geom_torsion_site_symmetry_1
_geom_torsion_site_symmetry_2
_geom_torsion_site_symmetry_3
_geom_torsion_site_symmetry_4
_geom_torsion
_geom_torsion_publ_flag
C15 O2 C12 C11 . . . . 4.0(4) ?
C15 O2 C12 C13 . . . . -175.5(2) ?
C16 O3 C13 C12 . . . . -179.8(2) ?
C16 O3 C13 C14 . . . . 0.7(4) ?
C17 O5 C18 C19 . . . . 108.2(3) ?
C17 O5 C18 C20 . . . . -131.2(3) ?
C18 O5 C17 O4 . . . . -3.5(4) ?
C18 O5 C17 C1 . . . . 175.9(2) ?
C21 O7 C22 C23 . . . . -143.5(3) ?
C21 O7 C22 C24 . . . . 95.8(3) ?
C22 O7 C21 O6 . . . . -8.4(5) ?
C22 O7 C21 C1 . . . . 169.7(3) ?
C2 C1 C6 C5 . . . . 51.1(3) ?
C6 C1 C2 C3 . . . . -56.3(3) ?
C2 C1 C17 O4 . . . . -159.9(2) ?
C2 C1 C17 O5 . . . . 20.7(3) ?
C17 C1 C2 C3 . . . . 64.7(2) ?
C2 C1 C21 O6 . . . . 126.9(3) ?
C2 C1 C21 O7 . . . . -51.2(3) ?
C21 C1 C2 C3 . . . . -177.7(2) ?
C6 C1 C17 O4 . . . . -38.2(3) ?
C6 C1 C17 O5 . . . . 142.4(2) ?
C17 C1 C6 C5 . . . . -71.6(3) ?
C6 C1 C21 O6 . . . . 5.8(4) ?
C6 C1 C21 O7 . . . . -172.3(2) ?
C21 C1 C6 C5 . . . . 171.6(2) ?
C17 C1 C21 O6 . . . . -112.3(3) ?
C17 C1 C21 O7 . . . . 69.6(3) ?
C21 C1 C17 O4 . . . . 81.0(3) ?
C21 C1 C17 O5 . . . . -98.3(2) ?
C1 C2 C3 O1 . . . . -151.3(3) ?
C1 C2 C3 C4 . . . . 30.9(3) ?
O1 C3 C4 C5 . . . . -177.4(3) ?
C2 C3 C4 C5 . . . . 0.3(4) ?
C3 C4 C5 C6 . . . . -5.1(5) ?
C3 C4 C5 C7 . . . . 173.4(3) ?
C4 C5 C6 C1 . . . . -21.6(4) ?
C4 C5 C7 C8 . . . . -175.9(3) ?
C6 C5 C7 C8 . . . . 2.6(5) ?
C7 C5 C6 C1 . . . . 160.0(2) ?
C5 C7 C8 C9 . . . . 177.4(3) ?
C7 C8 C9 C10 . . . . -4.1(4) ?
C7 C8 C9 C14 . . . . 176.2(3) ?
C8 C9 C10 C11 . . . . 179.6(2) ?
C8 C9 C14 C13 . . . . -179.8(2) ?
C10 C9 C14 C13 . . . . 0.5(4) ?
C14 C9 C10 C11 . . . . -0.7(4) ?
C9 C10 C11 C12 . . . . 0.1(4) ?
C10 C11 C12 O2 . . . . -178.8(3) ?
C10 C11 C12 C13 . . . . 0.7(4) ?
O2 C12 C13 O3 . . . . -0.9(4) ?
O2 C12 C13 C14 . . . . 178.6(2) ?
C11 C12 C13 O3 . . . . 179.6(2) ?
C11 C12 C13 C14 . . . . -0.9(4) ?
O3 C13 C14 C9 . . . . 179.7(2) ?
C12 C13 C14 C9 . . . . 0.3(4) ?

loop_
_cod_related_entry_id
_cod_related_entry_database
_cod_related_entry_code
1 ChemSpider 24742260
